data_7006701
loop_
_publ_author_name
'Hitchcock, Peter B.'
'Lappert, Michael F.'
'Wei, Xue-Hong'

_publ_section_title
;
 Synthesis and structures of some bimetallic (Li/Ca, Li/Zn, Li/Li)
 diamides derived from 1,2-bis(neopentylamino)benzene and of
 Li2[{N(SiMe2NPr(i)2)}2C6H4-1,2](thf)3.
;
_journal_issue 9
_journal_name_full 'Dalton transactions (Cambridge, England : 2003)'
_journal_page_first 1181
_journal_page_last 1187
_journal_paper_doi 10.1039/b513196k
_journal_year 2006
_chemical_compound_source 'synthesis as described'
_chemical_formula_moiety 'C34 H68 Li2 N4 O3 Si2'
_chemical_formula_sum 'C34 H68 Li2 N4 O3 Si2'
_chemical_formula_weight 650.98
_chemical_name_systematic
;
?
;
_space_group_IT_number 14
_symmetry_cell_setting monoclinic
_symmetry_Int_Tables_number 14
_symmetry_space_group_name_Hall '-P 2ybc'
_symmetry_space_group_name_H-M 'P 1 21/c 1'
_atom_sites_solution_hydrogens geom
_atom_sites_solution_primary direct
_atom_sites_solution_secondary difmap
_audit_conform_dict_location ftp://ftp.iucr.org/pub/cif_core.dic
_audit_conform_dict_name cif_core.dic
_audit_conform_dict_version 2.2
_audit_creation_date 2003-10-07T10:34:52-00:00
_audit_creation_method 'WinGX routine CIF_UPDATE'
_cell_angle_alpha 90
_cell_angle_beta 96.491(1)
_cell_angle_gamma 90
_cell_formula_units_Z 4
_cell_length_a 14.1330(2)
_cell_length_b 15.8542(2)
_cell_length_c 18.1662(3)
_cell_measurement_reflns_used 31078
_cell_measurement_temperature 173(2)
_cell_measurement_theta_max 25.028
_cell_measurement_theta_min 3.705
_cell_measurement_wavelength 0.71073
_cell_volume 4044.36(10)
_computing_cell_refinement 'HKL Scalepack (Otwinowski & Minor 1997)'
_computing_data_collection 'Collect (Nonius BV, 1997-2000)'
_computing_data_reduction 'HKL Denzo and Scalepack (Otwinowski & Minor 1997)'
_computing_molecular_graphics 'Ortep-3 for Windows (Farrugia, 1997)'
_computing_publication_material 'WinGX publication routines (Farrugia, 1999)'
_computing_structure_refinement 'SHELXL-97 (Sheldrick, 1997)'
_computing_structure_solution 'SHELXS-97 (Sheldrick, 1997)'
_diffrn_ambient_temperature 173(2)
_diffrn_detector 'CCD plate'
_diffrn_measured_fraction_theta_full 0.976
_diffrn_measured_fraction_theta_max 0.976
_diffrn_measurement_device '95mm CCD camera on \k-goniostat'
_diffrn_measurement_device_type KappaCCD
_diffrn_measurement_method 'CCD rotation images, thick slices'
_diffrn_orient_matrix_type 'by Nonius Collect from scalepack cell'
_diffrn_orient_matrix_UB_11 -0.105392E-1
_diffrn_orient_matrix_UB_12 -0.33741E-1
_diffrn_orient_matrix_UB_13 0.44863E-1
_diffrn_orient_matrix_UB_21 0.181161E-1
_diffrn_orient_matrix_UB_22 -0.525653E-1
_diffrn_orient_matrix_UB_23 -0.254169E-1
_diffrn_orient_matrix_UB_31 0.680589E-1
_diffrn_orient_matrix_UB_32 0.8767E-2
_diffrn_orient_matrix_UB_33 0.202665E-1
_diffrn_radiation_monochromator graphite
_diffrn_radiation_probe x-ray
_diffrn_radiation_type MoK\a
_diffrn_radiation_wavelength 0.71073
_diffrn_reflns_av_R_equivalents 0.0745
_diffrn_reflns_av_unetI/netI 0.0373
_diffrn_reflns_limit_h_max 16
_diffrn_reflns_limit_h_min -16
_diffrn_reflns_limit_k_max 18
_diffrn_reflns_limit_k_min -18
_diffrn_reflns_limit_l_max 21
_diffrn_reflns_limit_l_min -16
_diffrn_reflns_number 39381
_diffrn_reflns_theta_full 25.05
_diffrn_reflns_theta_max 25.05
_diffrn_reflns_theta_min 3.76
_diffrn_source 'Enraf Nonius FR590'
_exptl_absorpt_coefficient_mu 0.122
_exptl_absorpt_correction_type none
_exptl_crystal_colour colourless
_exptl_crystal_density_diffrn 1.069
_exptl_crystal_density_method 'not measured'
_exptl_crystal_description prism
_exptl_crystal_F_000 1432
_exptl_crystal_size_max 0.4
_exptl_crystal_size_mid 0.4
_exptl_crystal_size_min 0.4
_refine_diff_density_max 0.57
_refine_diff_density_min -0.416
_refine_diff_density_rms 0.045
_refine_ls_extinction_method none
_refine_ls_goodness_of_fit_ref 0.995
_refine_ls_hydrogen_treatment riding
_refine_ls_matrix_type full
_refine_ls_number_parameters 406
_refine_ls_number_reflns 6991
_refine_ls_number_restraints 0
_refine_ls_restrained_S_all 0.995
_refine_ls_R_factor_all 0.064
_refine_ls_R_factor_gt 0.0558
_refine_ls_shift/su_max 0.001
_refine_ls_shift/su_mean 0
_refine_ls_structure_factor_coef Fsqd
_refine_ls_weighting_details 'calc w=1/[\s^2^(Fo^2^)+(0.0905P)^2^+2.4877P] where P=(Fo^2^+2Fc^2^)/3'
_refine_ls_weighting_scheme calc
_refine_ls_wR_factor_gt 0.1489
_refine_ls_wR_factor_ref 0.1596
_reflns_number_gt 6120
_reflns_number_total 6991
_reflns_threshold_expression >2sigma(I)
_cod_data_source_file b513196k.txt
_cod_data_source_block (6)-oct703
_cod_original_sg_symbol_H-M P2(1)/c
_cod_database_code 7006701

loop_
_symmetry_equiv_pos_as_xyz
'x, y, z'
'-x, y+1/2, -z+1/2'
'-x, -y, -z'
'x, -y-1/2, z-1/2'

loop_
_atom_site_label
_atom_site_type_symbol
_atom_site_fract_x
_atom_site_fract_y
_atom_site_fract_z
_atom_site_U_iso_or_equiv
_atom_site_adp_type
_atom_site_occupancy
_atom_site_symmetry_multiplicity
_atom_site_calc_flag
_atom_site_refinement_flags
_atom_site_disorder_assembly
_atom_site_disorder_group
Li1 Li 0.8888(2) 0.7547(2) 0.1150(2) 0.0482(9) Uani 1 1 d . . .
Li2 Li 0.7382(2) 0.7393(2) 0.17091(17) 0.0367(7) Uani 1 1 d . . .
Si1 Si 0.80331(4) 0.94139(3) 0.11221(3) 0.03596(17) Uani 1 1 d . . .
Si2 Si 0.83072(4) 0.56533(3) 0.07501(3) 0.03130(17) Uani 1 1 d . . .
O1 O 0.60346(10) 0.72593(10) 0.18407(7) 0.0407(3) Uani 1 1 d . . .
O2 O 0.80501(12) 0.72526(10) 0.27258(8) 0.0504(4) Uani 1 1 d . . .
O3 O 1.02316(11) 0.76932(13) 0.13018(11) 0.0628(5) Uani 1 1 d . . .
N1 N 0.78437(11) 0.83585(10) 0.10387(9) 0.0315(4) Uani 1 1 d . . .
N2 N 0.79460(10) 0.66562(9) 0.08908(8) 0.0289(3) Uani 1 1 d . . .
N3 N 0.70259(13) 0.99757(10) 0.13058(10) 0.0411(4) Uani 1 1 d . . .
N4 N 0.74395(13) 0.48981(10) 0.08745(10) 0.0385(4) Uani 1 1 d . . .
C1 C 0.72183(12) 0.79872(11) 0.04736(9) 0.0274(4) Uani 1 1 d . . .
C2 C 0.72659(12) 0.70812(11) 0.04011(9) 0.0263(4) Uani 1 1 d . . .
C3 C 0.66234(13) 0.66899(12) -0.01369(10) 0.0313(4) Uani 1 1 d . . .
H3 H 0.664 0.6094 -0.0185 0.038 Uiso 1 1 calc R . .
C4 C 0.59607(14) 0.71458(13) -0.06036(10) 0.0351(4) Uani 1 1 d . . .
H4 H 0.5536 0.6861 -0.0963 0.042 Uiso 1 1 calc R . .
C5 C 0.59230(14) 0.80143(13) -0.05418(10) 0.0352(4) Uani 1 1 d . . .
H5 H 0.5476 0.8329 -0.0862 0.042 Uiso 1 1 calc R . .
C6 C 0.65437(13) 0.84261(12) -0.00085(10) 0.0318(4) Uani 1 1 d . . .
H6 H 0.6509 0.9023 0.003 0.038 Uiso 1 1 calc R . .
C7 C 0.84954(17) 0.98719(15) 0.02764(14) 0.0503(6) Uani 1 1 d . . .
H7A H 0.8596 1.048 0.0346 0.075 Uiso 1 1 calc R . .
H7B H 0.8031 0.9774 -0.0158 0.075 Uiso 1 1 calc R . .
H7C H 0.91 0.9601 0.0201 0.075 Uiso 1 1 calc R . .
C8 C 0.90327(19) 0.95487(17) 0.18880(15) 0.0605(7) Uani 1 1 d . . .
H8A H 0.9171 1.015 0.1961 0.091 Uiso 1 1 calc R . .
H8B H 0.9602 0.9259 0.1755 0.091 Uiso 1 1 calc R . .
H8C H 0.8846 0.9307 0.2347 0.091 Uiso 1 1 calc R . .
C9 C 0.6377(2) 0.95706(15) 0.17765(15) 0.0583(7) Uani 1 1 d . . .
H9 H 0.6525 0.8954 0.1775 0.07 Uiso 1 1 calc R . .
C10 C 0.5330(2) 0.96574(18) 0.1463(2) 0.0776(10) Uani 1 1 d . . .
H10A H 0.525 0.9479 0.0943 0.116 Uiso 1 1 calc R . .
H10B H 0.5132 1.0247 0.1497 0.116 Uiso 1 1 calc R . .
H10C H 0.4937 0.9301 0.1748 0.116 Uiso 1 1 calc R . .
C11 C 0.6524(3) 0.9849(3) 0.25815(18) 0.0977(13) Uani 1 1 d . . .
H11A H 0.7198 0.9791 0.2771 0.147 Uiso 1 1 calc R . .
H11B H 0.6139 0.9496 0.2875 0.147 Uiso 1 1 calc R . .
H11C H 0.6331 1.044 0.2618 0.147 Uiso 1 1 calc R . .
C12 C 0.6861(2) 1.08904(14) 0.12001(15) 0.0568(6) Uani 1 1 d . . .
H12 H 0.6317 1.1035 0.1485 0.068 Uiso 1 1 calc R . .
C13 C 0.6546(3) 1.1125(2) 0.04040(19) 0.0794(9) Uani 1 1 d . . .
H13A H 0.6003 1.0773 0.0213 0.119 Uiso 1 1 calc R . .
H13B H 0.7073 1.1035 0.0106 0.119 Uiso 1 1 calc R . .
H13C H 0.6357 1.172 0.0378 0.119 Uiso 1 1 calc R . .
C14 C 0.7703(3) 1.14248(18) 0.1533(2) 0.0933(11) Uani 1 1 d . . .
H14A H 0.7884 1.1255 0.2049 0.14 Uiso 1 1 calc R . .
H14B H 0.7521 1.2022 0.1517 0.14 Uiso 1 1 calc R . .
H14C H 0.8244 1.1341 0.1248 0.14 Uiso 1 1 calc R . .
C15 C 0.87061(18) 0.55206(15) -0.01959(13) 0.0483(6) Uani 1 1 d . . .
H15A H 0.8908 0.4936 -0.0259 0.072 Uiso 1 1 calc R . .
H15B H 0.9241 0.5901 -0.0248 0.072 Uiso 1 1 calc R . .
H15C H 0.8178 0.5655 -0.0574 0.072 Uiso 1 1 calc R . .
C16 C 0.94099(17) 0.54884(16) 0.14176(14) 0.0528(6) Uani 1 1 d . . .
H16A H 0.9651 0.4915 0.1361 0.079 Uiso 1 1 calc R . .
H16B H 0.9256 0.5567 0.1926 0.079 Uiso 1 1 calc R . .
H16C H 0.9897 0.5898 0.1314 0.079 Uiso 1 1 calc R . .
C17 C 0.67428(17) 0.50788(14) 0.13942(14) 0.0478(5) Uani 1 1 d . . .
H17 H 0.6809 0.5692 0.1519 0.057 Uiso 1 1 calc R . .
C18 C 0.5714(2) 0.49488(18) 0.1055(2) 0.0713(8) Uani 1 1 d . . .
H18A H 0.5604 0.5258 0.0586 0.107 Uiso 1 1 calc R . .
H18B H 0.5281 0.5158 0.1398 0.107 Uiso 1 1 calc R . .
H18C H 0.5599 0.4346 0.0963 0.107 Uiso 1 1 calc R . .
C19 C 0.6926(3) 0.45990(19) 0.21261(16) 0.0736(8) Uani 1 1 d . . .
H19A H 0.7588 0.4682 0.2337 0.11 Uiso 1 1 calc R . .
H19B H 0.6807 0.3996 0.2037 0.11 Uiso 1 1 calc R . .
H19C H 0.6498 0.4811 0.2473 0.11 Uiso 1 1 calc R . .
C20 C 0.74323(19) 0.40168(14) 0.06117(15) 0.0540(6) Uani 1 1 d . . .
H20 H 0.6982 0.3703 0.0899 0.065 Uiso 1 1 calc R . .
C21 C 0.7043(3) 0.39336(19) -0.02035(18) 0.0799(9) Uani 1 1 d . . .
H21A H 0.6423 0.4215 -0.029 0.12 Uiso 1 1 calc R . .
H21B H 0.697 0.3335 -0.0333 0.12 Uiso 1 1 calc R . .
H21C H 0.7487 0.4197 -0.0511 0.12 Uiso 1 1 calc R . .
C22 C 0.8393(2) 0.35802(16) 0.07677(17) 0.0665(8) Uani 1 1 d . . .
H22A H 0.8623 0.3634 0.1295 0.1 Uiso 1 1 calc R . .
H22B H 0.885 0.3844 0.0471 0.1 Uiso 1 1 calc R . .
H22C H 0.8324 0.2982 0.0637 0.1 Uiso 1 1 calc R . .
C23 C 0.52290(14) 0.72951(15) 0.12788(11) 0.0424(5) Uani 1 1 d . . .
H23A H 0.5192 0.6775 0.0976 0.051 Uiso 1 1 calc R . .
H23B H 0.5285 0.7785 0.0949 0.051 Uiso 1 1 calc R . .
C24 C 0.43546(16) 0.73804(18) 0.16809(13) 0.0539(6) Uani 1 1 d . . .
H24A H 0.3946 0.6874 0.1603 0.065 Uiso 1 1 calc R . .
H24B H 0.3978 0.7882 0.1504 0.065 Uiso 1 1 calc R . .
C25 C 0.47308(17) 0.74736(17) 0.24891(12) 0.0507(6) Uani 1 1 d . . .
H25A H 0.4786 0.8075 0.2634 0.061 Uiso 1 1 calc R . .
H25B H 0.4315 0.7181 0.2811 0.061 Uiso 1 1 calc R . .
C26 C 0.56863(17) 0.70648(18) 0.25291(12) 0.0519(6) Uani 1 1 d . . .
H26A H 0.6117 0.7293 0.2949 0.062 Uiso 1 1 calc R . .
H26B H 0.5632 0.6447 0.2592 0.062 Uiso 1 1 calc R . .
C27 C 0.8190(2) 0.64314(17) 0.30431(15) 0.0647(7) Uani 1 1 d . . .
H27A H 0.8284 0.6008 0.2658 0.078 Uiso 1 1 calc R . .
H27B H 0.7637 0.6262 0.3299 0.078 Uiso 1 1 calc R . .
C28 C 0.9061(2) 0.6518(2) 0.35775(16) 0.0714(8) Uani 1 1 d . . .
H28A H 0.9644 0.6486 0.3324 0.086 Uiso 1 1 calc R . .
H28B H 0.9088 0.6077 0.3965 0.086 Uiso 1 1 calc R . .
C29 C 0.8944(2) 0.7377(2) 0.38978(16) 0.0740(8) Uani 1 1 d . . .
H29A H 0.9567 0.7664 0.3997 0.089 Uiso 1 1 calc R . .
H29B H 0.8649 0.7339 0.4366 0.089 Uiso 1 1 calc R . .
C30 C 0.8303(2) 0.78439(18) 0.33168(14) 0.0630(7) Uani 1 1 d . . .
H30A H 0.7726 0.8047 0.3524 0.076 Uiso 1 1 calc R . .
H30B H 0.8639 0.8335 0.3133 0.076 Uiso 1 1 calc R . .
C31 C 1.0852(2) 0.7561(3) 0.19817(19) 0.0850(11) Uani 1 1 d . . .
H31A H 1.07 0.7966 0.2366 0.102 Uiso 1 1 calc R . .
H31B H 1.0777 0.6981 0.2169 0.102 Uiso 1 1 calc R . .
C32 C 1.1790(2) 0.7689(3) 0.1806(2) 0.1064(16) Uani 1 1 d . . .
H32A H 1.2086 0.7144 0.1695 0.128 Uiso 1 1 calc R . .
H32B H 1.2185 0.7958 0.2226 0.128 Uiso 1 1 calc R . .
C33 C 1.1715(2) 0.8245(3) 0.1149(2) 0.0951(13) Uani 1 1 d . . .
H33A H 1.1798 0.8843 0.1298 0.114 Uiso 1 1 calc R . .
H33B H 1.2203 0.8097 0.082 0.114 Uiso 1 1 calc R . .
C34 C 1.0756(2) 0.8099(3) 0.07731(16) 0.0810(10) Uani 1 1 d . . .
H34A H 1.0451 0.8641 0.0611 0.097 Uiso 1 1 calc R . .
H34B H 1.0782 0.7736 0.0333 0.097 Uiso 1 1 calc R . .

loop_
_atom_site_aniso_label
_atom_site_aniso_U_11
_atom_site_aniso_U_22
_atom_site_aniso_U_33
_atom_site_aniso_U_23
_atom_site_aniso_U_13
_atom_site_aniso_U_12
Li1 0.0287(17) 0.0406(19) 0.073(2) -0.0009(17) -0.0035(16) -0.0032(14)
Li2 0.0363(17) 0.0420(18) 0.0316(16) -0.0008(13) 0.0036(13) -0.0006(14)
Si1 0.0392(3) 0.0290(3) 0.0400(3) -0.0038(2) 0.0060(2) -0.0076(2)
Si2 0.0318(3) 0.0296(3) 0.0327(3) 0.00220(19) 0.0046(2) 0.0057(2)
O1 0.0341(7) 0.0608(9) 0.0278(7) 0.0018(6) 0.0066(6) -0.0007(7)
O2 0.0632(10) 0.0491(9) 0.0355(8) -0.0050(7) -0.0087(7) 0.0054(8)
O3 0.0289(8) 0.0779(12) 0.0790(12) 0.0125(10) -0.0054(8) -0.0089(8)
N1 0.0309(8) 0.0294(8) 0.0338(8) -0.0029(6) 0.0018(6) -0.0027(6)
N2 0.0256(7) 0.0291(8) 0.0315(8) 0.0013(6) 0.0013(6) 0.0022(6)
N3 0.0539(11) 0.0249(8) 0.0473(10) -0.0046(7) 0.0182(8) -0.0037(7)
N4 0.0453(10) 0.0263(8) 0.0447(9) -0.0012(7) 0.0083(7) 0.0001(7)
C1 0.0267(9) 0.0289(9) 0.0272(8) -0.0018(7) 0.0063(7) -0.0016(7)
C2 0.0253(8) 0.0288(9) 0.0255(8) 0.0019(7) 0.0063(7) 0.0013(7)
C3 0.0367(10) 0.0291(9) 0.0280(9) -0.0018(7) 0.0037(7) -0.0003(8)
C4 0.0397(11) 0.0379(10) 0.0264(9) -0.0023(7) -0.0022(8) -0.0017(8)
C5 0.0384(11) 0.0385(11) 0.0278(9) 0.0030(8) -0.0005(8) 0.0083(8)
C6 0.0382(10) 0.0261(9) 0.0316(9) 0.0013(7) 0.0054(8) 0.0037(8)
C7 0.0509(13) 0.0429(12) 0.0604(14) 0.0050(10) 0.0211(11) -0.0039(10)
C8 0.0597(16) 0.0519(14) 0.0661(16) -0.0085(12) -0.0088(12) -0.0201(12)
C9 0.0762(17) 0.0356(12) 0.0708(16) 0.0040(11) 0.0415(14) 0.0082(11)
C10 0.0623(17) 0.0518(16) 0.128(3) -0.0054(16) 0.0500(18) 0.0004(13)
C11 0.142(3) 0.097(3) 0.0646(19) 0.0132(18) 0.054(2) 0.037(2)
C12 0.0728(17) 0.0273(11) 0.0752(17) -0.0031(11) 0.0300(13) 0.0020(11)
C13 0.091(2) 0.0633(18) 0.090(2) 0.0289(16) 0.0380(18) 0.0303(16)
C14 0.119(3) 0.0325(14) 0.131(3) -0.0229(16) 0.026(2) -0.0214(16)
C15 0.0570(14) 0.0452(12) 0.0458(12) 0.0041(9) 0.0196(10) 0.0154(10)
C16 0.0430(12) 0.0565(14) 0.0565(14) 0.0010(11) -0.0045(10) 0.0141(11)
C17 0.0530(13) 0.0326(11) 0.0613(14) -0.0005(10) 0.0221(11) -0.0060(9)
C18 0.0515(15) 0.0540(15) 0.112(2) -0.0001(15) 0.0243(15) -0.0111(12)
C19 0.102(2) 0.0597(17) 0.0649(17) 0.0093(13) 0.0339(16) -0.0170(16)
C20 0.0700(16) 0.0273(10) 0.0656(15) -0.0050(10) 0.0119(12) -0.0008(11)
C21 0.101(2) 0.0548(17) 0.080(2) -0.0286(15) -0.0069(18) -0.0035(16)
C22 0.087(2) 0.0328(12) 0.0816(19) 0.0054(12) 0.0198(16) 0.0181(13)
C23 0.0350(11) 0.0578(13) 0.0340(10) -0.0020(9) 0.0017(8) -0.0006(9)
C24 0.0347(11) 0.0790(17) 0.0485(13) -0.0011(12) 0.0072(10) -0.0060(11)
C25 0.0456(13) 0.0670(16) 0.0421(12) 0.0013(11) 0.0170(10) 0.0006(11)
C26 0.0485(13) 0.0743(17) 0.0354(11) 0.0098(11) 0.0151(10) 0.0055(12)
C27 0.086(2) 0.0498(14) 0.0556(15) 0.0006(12) -0.0029(13) 0.0017(14)
C28 0.0784(19) 0.077(2) 0.0565(15) 0.0152(14) -0.0008(14) 0.0219(16)
C29 0.0772(19) 0.090(2) 0.0495(15) -0.0131(14) -0.0155(13) 0.0072(17)
C30 0.0788(19) 0.0573(16) 0.0488(14) -0.0132(11) -0.0100(13) 0.0056(13)
C31 0.0472(16) 0.129(3) 0.0760(19) 0.033(2) -0.0075(14) -0.0118(17)
C32 0.0489(17) 0.175(4) 0.090(2) 0.059(3) -0.0165(16) -0.037(2)
C33 0.0508(17) 0.140(3) 0.092(2) 0.051(2) -0.0047(16) -0.0278(19)
C34 0.0487(15) 0.139(3) 0.0554(16) 0.0123(18) 0.0060(12) 0.0011(17)

loop_
_atom_type_symbol
_atom_type_description
_atom_type_scat_dispersion_real
_atom_type_scat_dispersion_imag
_atom_type_scat_source
C C 0.0033 0.0016 'International Tables Vol C Tables 4.2.6.8 and 6.1.1.4'
H H 0 0 'International Tables Vol C Tables 4.2.6.8 and 6.1.1.4'
Li Li -0.0003 0.0001 'International Tables Vol C Tables 4.2.6.8 and 6.1.1.4'
N N 0.0061 0.0033 'International Tables Vol C Tables 4.2.6.8 and 6.1.1.4'
Si Si 0.0817 0.0704 'International Tables Vol C Tables 4.2.6.8 and 6.1.1.4'
O O 0.0106 0.006 'International Tables Vol C Tables 4.2.6.8 and 6.1.1.4'

loop_
_geom_angle_atom_site_label_1
_geom_angle_atom_site_label_2
_geom_angle_atom_site_label_3
_geom_angle
_geom_angle_site_symmetry_1
_geom_angle_site_symmetry_3
_geom_angle_publ_flag
O3 Li1 N1 131.7(2) . . ?
O3 Li1 N2 139.7(2) . . ?
N1 Li1 N2 87.99(16) . . ?
O1 Li2 O2 103.92(16) . . ?
O1 Li2 N1 121.23(18) . . ?
O2 Li2 N1 118.21(17) . . ?
O1 Li2 N2 118.36(17) . . ?
O2 Li2 N2 114.45(17) . . ?
N1 Li2 N2 80.16(12) . . ?
N1 Si1 N3 113.37(8) . . ?
N1 Si1 C8 106.01(10) . . ?
N3 Si1 C8 111.22(11) . . ?
N1 Si1 C7 111.90(10) . . ?
N3 Si1 C7 109.00(10) . . ?
C8 Si1 C7 105.02(12) . . ?
N2 Si2 N4 113.26(8) . . ?
N2 Si2 C15 111.64(9) . . ?
N4 Si2 C15 109.21(10) . . ?
N2 Si2 C16 105.91(10) . . ?
N4 Si2 C16 111.33(11) . . ?
C15 Si2 C16 105.15(11) . . ?
C26 O1 C23 107.79(15) . . ?
C26 O1 Li2 124.51(16) . . ?
C23 O1 Li2 127.63(15) . . ?
C27 O2 C30 106.34(18) . . ?
C27 O2 Li2 120.38(17) . . ?
C30 O2 Li2 132.18(18) . . ?
C34 O3 C31 109.2(2) . . ?
C34 O3 Li1 122.8(2) . . ?
C31 O3 Li1 127.2(2) . . ?
C1 N1 Si1 123.88(13) . . ?
C1 N1 Li1 101.85(16) . . ?
Si1 N1 Li1 122.05(14) . . ?
C1 N1 Li2 84.69(13) . . ?
Si1 N1 Li2 136.12(13) . . ?
Li1 N1 Li2 74.96(16) . . ?
C2 N2 Si2 123.31(12) . . ?
C2 N2 Li1 101.77(16) . . ?
Si2 N2 Li1 120.19(14) . . ?
C2 N2 Li2 83.99(13) . . ?
Si2 N2 Li2 140.01(13) . . ?
Li1 N2 Li2 74.52(16) . . ?
C9 N3 C12 113.85(18) . . ?
C9 N3 Si1 117.69(15) . . ?
C12 N3 Si1 126.66(15) . . ?
C17 N4 C20 114.35(18) . . ?
C17 N4 Si2 118.78(14) . . ?
C20 N4 Si2 125.88(15) . . ?
C6 C1 N1 125.05(16) . . ?
C6 C1 C2 118.12(16) . . ?
N1 C1 C2 116.81(15) . . ?
C3 C2 N2 124.89(16) . . ?
C3 C2 C1 118.07(16) . . ?
N2 C2 C1 117.03(15) . . ?
C4 C3 C2 122.21(17) . . ?
C5 C4 C3 119.80(17) . . ?
C4 C5 C6 119.72(17) . . ?
C5 C6 C1 122.08(17) . . ?
N3 C9 C11 114.0(3) . . ?
N3 C9 C10 112.6(2) . . ?
C11 C9 C10 110.7(3) . . ?
N3 C12 C13 113.0(2) . . ?
N3 C12 C14 112.8(2) . . ?
C13 C12 C14 112.0(3) . . ?
N4 C17 C18 113.0(2) . . ?
N4 C17 C19 113.8(2) . . ?
C18 C17 C19 110.1(2) . . ?
N4 C20 C22 113.4(2) . . ?
N4 C20 C21 112.6(2) . . ?
C22 C20 C21 110.9(2) . . ?
O1 C23 C24 106.55(16) . . ?
C23 C24 C25 105.14(18) . . ?
C26 C25 C24 102.82(18) . . ?
O1 C26 C25 105.26(18) . . ?
O2 C27 C28 104.2(2) . . ?
C27 C28 C29 102.6(2) . . ?
C28 C29 C30 105.0(2) . . ?
O2 C30 C29 106.4(2) . . ?
C32 C31 O3 106.3(3) . . ?
C31 C32 C33 106.5(3) . . ?
C34 C33 C32 105.1(3) . . ?
O3 C34 C33 106.3(2) . . ?

loop_
_geom_bond_atom_site_label_1
_geom_bond_atom_site_label_2
_geom_bond_distance
_geom_bond_site_symmetry_2
_geom_bond_publ_flag
Li1 O3 1.902(4) . ?
Li1 N1 1.951(4) . ?
Li1 N2 1.961(4) . ?
Li2 O1 1.958(4) . ?
Li2 O2 1.989(4) . ?
Li2 N1 2.105(4) . ?
Li2 N2 2.116(4) . ?
Si1 N1 1.6985(16) . ?
Si1 N3 1.7430(19) . ?
Si1 C8 1.880(2) . ?
Si1 C7 1.882(2) . ?
Si2 N2 1.6981(16) . ?
Si2 N4 1.7467(18) . ?
Si2 C15 1.880(2) . ?
Si2 C16 1.882(2) . ?
O1 C26 1.428(2) . ?
O1 C23 1.442(2) . ?
O2 C27 1.428(3) . ?
O2 C30 1.440(3) . ?
O3 C34 1.430(4) . ?
O3 C31 1.447(3) . ?
N1 C1 1.406(2) . ?
N2 C2 1.406(2) . ?
N3 C9 1.470(3) . ?
N3 C12 1.478(3) . ?
N4 C17 1.467(3) . ?
N4 C20 1.476(3) . ?
C1 C6 1.404(3) . ?
C1 C2 1.445(3) . ?
C2 C3 1.401(3) . ?
C3 C4 1.392(3) . ?
C4 C5 1.383(3) . ?
C5 C6 1.394(3) . ?
C9 C11 1.519(4) . ?
C9 C10 1.530(4) . ?
C12 C13 1.511(4) . ?
C12 C14 1.529(4) . ?
C17 C18 1.527(4) . ?
C17 C19 1.528(4) . ?
C20 C22 1.522(4) . ?
C20 C21 1.526(4) . ?
C23 C24 1.511(3) . ?
C24 C25 1.511(3) . ?
C25 C26 1.492(3) . ?
C27 C28 1.486(4) . ?
C28 C29 1.498(4) . ?
C29 C30 1.505(4) . ?
C31 C32 1.413(4) . ?
C32 C33 1.479(4) . ?
C33 C34 1.465(4) . ?
